data_7250519
loop_
_publ_author_name
'Beccaria, Roberta'
'Pizzi, Andrea'
'Chakalov, Edem R.'
'Resnati, Giuseppe'
'Tolstoy, Peter'

_publ_section_title
;
 Proton Delocalization in Short Hydrogen Bonds Assembling HSeO4-- Anions
 into Supramolecular Adducts
;
_journal_name_full 'Physical Chemistry Chemical Physics'
_journal_paper_doi 10.1039/D5CP01211B
_journal_year 2025
_chemical_formula_moiety 'O4 Se, H O4 Se, H2 O, 3(C9 H8 N)'
_chemical_formula_sum 'C27 H27 N3 O9 Se2'
_chemical_formula_weight 695.43
_space_group_crystal_system triclinic
_space_group_IT_number 2
_space_group_name_Hall '-P 1'
_space_group_name_H-M_alt 'P -1'
_atom_sites_solution_hydrogens mixed
_atom_sites_solution_primary dual
_audit_creation_date 2025-01-16
_audit_creation_method
;
Olex2 1.5
(compiled 2023.08.24 svn.re1ec1418 for OlexSys, GUI svn.r6817)
;
_audit_update_record
;
2025-01-17 deposited with the CCDC.	2025-06-06 downloaded from the CCDC.
;
_cell_angle_alpha 76.9481(16)
_cell_angle_beta 89.2209(14)
_cell_angle_gamma 71.1833(16)
_cell_formula_units_Z 2
_cell_length_a 9.91309(16)
_cell_length_b 10.3638(2)
_cell_length_c 14.6046(3)
_cell_measurement_reflns_used 31454
_cell_measurement_temperature 298.4(2)
_cell_measurement_theta_max 76.0370
_cell_measurement_theta_min 3.0880
_cell_volume 1380.70(5)
_computing_cell_refinement 'CrysAlisPro 1.171.42.55a (Rigaku OD, 2022)'
_computing_data_collection 'CrysAlisPro 1.171.42.55a (Rigaku OD, 2022)'
_computing_data_reduction 'CrysAlisPro 1.171.42.55a (Rigaku OD, 2022)'
_computing_molecular_graphics 'Olex2 1.5 (Dolomanov et al., 2009)'
_computing_publication_material 'Olex2 1.5 (Dolomanov et al., 2009)'
_computing_structure_refinement 'SHELXL 2018/3 (Sheldrick, 2015)'
_computing_structure_solution 'SHELXT 2014/4 (Sheldrick, 2014)'
_diffrn_ambient_environment air
_diffrn_ambient_temperature 298.4(2)
_diffrn_detector 'Hybrid Pixel Array Detector'
_diffrn_detector_area_resol_mean 10.0000
_diffrn_detector_type HyPix
_diffrn_measured_fraction_theta_full 0.998
_diffrn_measured_fraction_theta_max 0.942
_diffrn_measurement_details
;
List of Runs (angles in degrees, time in seconds):

  # Type    Start    End  Width  t~exp~   \w     \q     \k     \f   Frames
#--------------------------------------------------------------------------
  1  \w   -118.00 -51.00   0.50    0.12    --  -46.32-157.00 -81.00  134
  2  \w    -84.00  -9.00   0.50    0.12    --  -46.32 119.00 158.00  150
  3  \w     51.00 115.00   0.50    0.12    --   46.32-157.00 -81.00  128
  4  \w     30.00  91.00   0.50    0.12    --   46.32-119.00  73.00  122
  5  \w   -163.00 -77.00   0.50    0.49    --  -91.75-119.00  73.00  172
  6  \w   -143.00 -51.00   0.50    0.49    --  -91.75-157.00 -81.00  184
  7  \w    -84.00 -19.00   0.50    0.49    --  -91.75 119.00 158.00  130
  8  \w     51.00 134.00   0.50    0.49    --  105.25-157.00 -81.00  166
  9  \w     73.00 160.00   0.50    0.49    --  105.25 157.00 -46.00  174
 10  \w     99.00 178.00   0.50    0.49    --  105.25 119.00 158.00  158
 11  \w     33.00 110.00   0.50    0.49    --  105.25-119.00  73.00  154
 12  \w    -40.00 -11.00   0.50    0.12    --    6.00 123.00-129.75   58
 13  \w    -15.00  27.00   0.50    0.12    --   18.00  98.00 179.88   84
 14  \w     -6.00  29.00   0.50    0.12    --   26.00  96.00 -24.30   70
 15  \w      8.00  34.00   0.50    0.12    --   38.00  93.00 123.65   52
 16  \w      9.00  42.00   0.50    0.12    --   38.00  91.00-106.48   66
 17  \w     15.00  43.00   0.50    0.12    --   42.00  87.00  -1.50   56
 18  \w   -118.00 -24.00   0.50    0.12    --  -46.32 -77.00-150.00  188
 19  \w   -118.00 -24.00   0.50    0.12    --  -46.32 -77.00  30.00  188
 20  \w    -89.00 -61.00   0.50    0.12    --  -46.32 -77.00 150.00   56
 21  \w    -49.00 -24.00   0.50    0.12    --  -46.32 -77.00 150.00   50
 22  \w   -105.00 -32.00   0.50    0.12    --  -46.32 157.00 -46.00  146
 23  \w     36.00  83.00   0.50    0.12    --   46.32  38.00  90.00   94
 24  \w     50.00  78.00   0.50    0.12    --   46.32  19.00   0.00   56
 25  \w     42.00  72.00   0.50    0.12    --   46.32  38.00   0.00   60
 26  \w     26.00  52.00   0.50    0.12    --   46.32  77.00 -60.00   52
 27  \w     28.00  57.00   0.50    0.12    --   50.00  76.00 -38.05   58
 28  \w   -110.00 -82.00   0.50    0.12    --  -54.00 -77.00  99.89   56
 29  \w    -57.00 -31.00   0.50    0.12    --  -54.00 -77.00  99.89   52
 30  \w     83.00 111.00   0.50    0.12    --   54.00  77.00-160.51   56
 31  \w     72.00 103.00   0.50    0.12    --   54.00  76.00 138.72   62
 32  \w     31.00  58.00   0.50    0.12    --   54.00  77.00-160.51   54
 33  \w     32.00  64.00   0.50    0.12    --   54.00  76.00 138.72   64
 34  \w     34.00  61.00   0.50    0.12    --   54.00  71.00  49.73   54
 35  \w     35.00  62.00   0.50    0.12    --   54.00  73.00  21.47   54
 36  \w     33.00  59.00   0.50    0.12    --   54.00  74.00   0.25   52
 37  \w     39.00  66.00   0.50    0.12    --   58.00  71.00 123.82   54
 38  \w     37.00  63.00   0.50    0.12    --   58.00  74.00-120.64   52
 39  \w     98.00 128.00   0.50    0.12    --   58.00  74.00-120.64   60
 40  \w     41.00  75.00   0.50    0.12    --   62.00  75.00-103.17   68
 41  \w     40.00  66.00   0.50    0.12    --   62.00  76.00  67.01   52
 42  \w     41.00  68.00   0.50    0.12    --   62.00  72.00  87.70   54
 43  \w    -75.00 -48.00   0.50    0.12    --  -66.00 -65.00 -56.01   54
 44  \w    -82.00 -48.00   0.50    0.12    --  -66.00 -64.00  93.15   68
 45  \w   -134.00-107.00   0.50    0.12    --  -66.00 -66.00  63.56   54
 46  \w    -73.00 -47.00   0.50    0.12    --  -66.00 -67.00 136.49   52
 47  \w    -75.00 -48.00   0.50    0.12    --  -66.00 -66.00  63.56   54
 48  \w    -85.00 -50.00   0.50    0.12    --  -66.00 -63.00 107.40   70
 49  \w    -88.00 -49.00   0.50    0.12    --  -66.00 -74.00 -20.24   78
 50  \w    -84.00 -48.00   0.50    0.12    --  -66.00 -65.00 156.33   72
 51  \w     43.00  69.00   0.50    0.12    --   66.00  77.00  53.57   52
 52  \w     44.00  71.00   0.50    0.12    --   66.00  76.00 -72.40   54
 53  \w     49.00  75.00   0.50    0.12    --   70.00  74.00 -87.30   52
 54  \w    -80.00 -53.00   0.50    0.49    --  -70.00 -64.00  52.52   54
 55  \w    -77.00 -51.00   0.50    0.49    --  -70.00 -67.00 175.33   52
 56  \w    -84.00 -57.00   0.50    0.49    --  -74.00 -63.00 -87.73   54
 57  \w    -85.00 -58.00   0.50    0.49    --  -74.00 -63.00 -48.42   54
 58  \w    -78.00 -52.00   0.50    0.49    --  -74.00 -74.00   5.30   52
 59  \w    -83.00 -57.00   0.50    0.49    --  -78.00 -72.00  33.03   52
 60  \w    -82.00 -57.00   0.50    0.49    --  -78.00 -72.00  25.20   50
 61  \w    -82.00 -56.00   0.50    0.49    --  -78.00 -74.00 107.70   52
 62  \w    -88.00 -61.00   0.50    0.49    --  -78.00 -62.00 -93.34   54
 63  \w    -90.00 -64.00   0.50    0.49    --  -82.00 -65.00  39.49   52
 64  \w    -96.00 -67.00   0.50    0.49    --  -82.00 -62.00-172.72   58
 65  \w    -92.00 -65.00   0.50    0.49    --  -82.00 -63.00 -28.15   54
 66  \w    -87.00 -60.00   0.50    0.49    --  -82.00 -74.00-105.58   54
 67  \w    -87.00 -61.00   0.50    0.49    --  -82.00 -73.00-120.55   52
 68  \w    -89.00 -62.00   0.50    0.49    --  -82.00 -72.00 132.81   54
 69  \w    -91.00 -65.00   0.50    0.49    --  -82.00 -63.00-165.54   52
 70  \w    -90.00 -62.00   0.50    0.49    --  -82.00 -69.00  -6.59   56
 71  \w    -91.00 -65.00   0.50    0.49    --  -86.00 -73.00 160.24   52
 72  \w   -161.00 -72.00   0.50    0.49    --  -90.00 -64.00 -72.12  178
 73  \w   -107.00 -77.00   0.50    0.49    --  -91.75 -64.00-120.98   60
 74  \w   -162.00 -69.00   0.50    0.49    --  -91.75 -77.00 -30.00  186
 75  \w   -162.00-113.00   0.50    0.49    --  -91.75 -64.00-120.98   98
 76  \w    -69.00 -26.00   0.50    0.49    --  -91.75  61.00 -30.00   86
 77  \w   -160.00 -69.00   0.50    0.49    --  -91.75 -76.00-175.74  182
 78  \w   -100.00 -73.00   0.50    0.49    --  -91.75 -68.00 118.73   54
 79  \w   -116.00 -70.00   0.50    0.49    --  -91.75 -74.00  32.41   92
 80  \w   -144.00 -70.00   0.50    0.49    --  -91.75 -77.00  90.00  148
 81  \w   -148.00 -71.00   0.50    0.49    --  -91.75 -71.00 -49.05  154
 82  \w   -130.00 -73.00   0.50    0.49    --  -91.75 -68.00 154.46  114
 83  \w   -154.00 -77.00   0.50    0.49    --  -91.75 -63.00  57.88  154
 84  \w   -123.00 -96.00   0.50    0.49    --  -91.75 -15.00 -60.00   54
 85  \w   -101.00 -73.00   0.50    0.49    --  -91.75 -66.00-144.30   56
 86  \w   -153.00 -74.00   0.50    0.49    --  -91.75 -65.00-144.31  158
 87  \w   -110.00 -79.00   0.50    0.49    --  -91.75 -68.00 -92.14   62
 88  \w   -162.00 -74.00   0.50    0.49    --  -91.75 -63.00  52.36  176
 89  \w   -103.00 -70.00   0.50    0.49    --  -91.75 -76.00  52.17   66
 90  \w   -162.00-115.00   0.50    0.49    --  -91.75 -68.00 -92.14   94
 91  \w   -162.00-137.00   0.50    0.49    --  -91.75 -76.00  52.17   50
 92  \w    -46.00 -20.00   0.50    0.49    --  -91.75 125.00 120.00   52
 93  \w    -70.00 -25.00   0.50    0.49    --  -91.75  61.00  90.00   90
 94  \w    -99.00 -72.00   0.50    0.49    --  -91.75 -72.00 -59.28   54
 95  \w   -146.00 -70.00   0.50    0.49    --  -91.75 -77.00  30.00  152
 96  \w   -163.00 -70.00   0.50    0.49    --  -91.75 -77.00   0.00  186
 97  \w   -103.00 -70.00   0.50    0.49    --  -91.75 -74.00 -76.62   66
 98  \w    -99.00 -71.00   0.50    0.49    --  -91.75 -74.00  99.80   56
 99  \w   -161.00-127.00   0.50    0.49    --  -91.75 -74.00 -76.62   68
100  \w   -145.00-105.00   0.50    0.49    --  -91.75 -74.00  99.80   80
101  \w    -96.00 -71.00   0.50    0.49    --  -91.75 -71.00 -22.42   50
102  \w   -152.00-125.00   0.50    0.49    --  -91.75 -71.00 -22.42   54
103  \w   -108.00 -68.00   0.50    0.49    --  -91.75 157.00 -46.00   80
104  \w    -95.00 -69.00   0.50    0.49    --  -91.75 -77.00 120.00   52
105  \w   -129.00 -71.00   0.50    0.49    --  -91.75 -71.00-171.38  116
106  \w   -147.00-117.00   0.50    0.49    --  -91.75 -77.00 120.00   60
107  \w   -160.00 -71.00   0.50    0.49    --  -91.75 -73.00 152.20  178
108  \w   -162.00 -71.00   0.50    0.49    --  -91.75 -72.00 130.23  182
109  \w   -162.00 -69.00   0.50    0.49    --  -91.75 -77.00-150.00  186
110  \w    -97.00 -71.00   0.50    0.49    --  -91.75 -73.00-119.37   52
111  \w     34.00  70.00   0.50    0.49    --  105.25 -61.00 -60.00   72
112  \w     34.00  91.00   0.50    0.49    --  105.25-125.00 150.00  114
113  \w     33.00 104.00   0.50    0.49    --  105.25 -95.00 -90.00  142
114  \w     52.00 112.00   0.50    0.49    --  105.25-125.00 120.00  120
115  \w     36.00  69.00   0.50    0.49    --  105.25 -61.00 -30.00   66
116  \w     35.00 107.00   0.50    0.49    --  105.25-125.00-150.00  144
117  \w     75.00 105.00   0.50    0.49    --  105.25-125.00   0.00   60
118  \w     33.00  60.00   0.50    0.49    --  105.25 -61.00 120.00   54
119  \w     63.00 109.00   0.50    0.49    --  105.25-125.00  30.00   92
120  \w     47.00  74.00   0.50    0.49    --  105.25-125.00   0.00   54
121  \w     45.00 112.00   0.50    0.49    --  105.25-125.00-180.00  134
122  \w     34.00  67.00   0.50    0.49    --  105.25 -61.00-150.00   66
123  \w     35.00 112.00   0.50    0.49    --  105.25-125.00 -90.00  154
;
_diffrn_measurement_device 'four-circle diffractometer'
_diffrn_measurement_device_type 'XtaLAB Synergy, Dualflex, HyPix'
_diffrn_measurement_method '\w scans'
_diffrn_orient_matrix_type 'CrysAlisPro convention (1999,Acta A55,543-557)'
_diffrn_orient_matrix_UB_11 -0.1512813000
_diffrn_orient_matrix_UB_12 0.0448297000
_diffrn_orient_matrix_UB_13 -0.0471601000
_diffrn_orient_matrix_UB_21 -0.0636454000
_diffrn_orient_matrix_UB_22 0.0025324000
_diffrn_orient_matrix_UB_23 0.0966574000
_diffrn_orient_matrix_UB_31 -0.0114243000
_diffrn_orient_matrix_UB_32 0.1551584000
_diffrn_orient_matrix_UB_33 -0.0143809000
_diffrn_radiation_monochromator mirror
_diffrn_radiation_probe x-ray
_diffrn_radiation_type 'Cu K\a'
_diffrn_radiation_wavelength 1.54184
_diffrn_reflns_av_R_equivalents 0.0384
_diffrn_reflns_av_unetI/netI 0.0179
_diffrn_reflns_Laue_measured_fraction_full 0.998
_diffrn_reflns_Laue_measured_fraction_max 0.942
_diffrn_reflns_limit_h_max 12
_diffrn_reflns_limit_h_min -12
_diffrn_reflns_limit_k_max 12
_diffrn_reflns_limit_k_min -11
_diffrn_reflns_limit_l_max 18
_diffrn_reflns_limit_l_min -17
_diffrn_reflns_number 47717
_diffrn_reflns_point_group_measured_fraction_full 0.998
_diffrn_reflns_point_group_measured_fraction_max 0.942
_diffrn_reflns_theta_full 67.684
_diffrn_reflns_theta_max 76.037
_diffrn_reflns_theta_min 3.113
_diffrn_source 'micro-focus sealed X-ray tube'
_diffrn_source_type 'PhotonJet (Cu) X-ray Source'
_exptl_absorpt_coefficient_mu 3.868
_exptl_absorpt_correction_T_max 1.00000
_exptl_absorpt_correction_T_min 0.64989
_exptl_absorpt_correction_type multi-scan
_exptl_absorpt_process_details
;
CrysAlisPro 1.171.42.55a (Rigaku Oxford Diffraction, 2022)
Empirical absorption correction using spherical harmonics,
implemented in SCALE3 ABSPACK scaling algorithm.
;
_exptl_crystal_colour 'clear yellowish yellow'
_exptl_crystal_colour_lustre clear
_exptl_crystal_colour_modifier yellowish
_exptl_crystal_colour_primary yellow
_exptl_crystal_density_diffrn 1.673
_exptl_crystal_description plate
_exptl_crystal_F_000 700
_exptl_crystal_size_max 0.2
_exptl_crystal_size_mid 0.1
_exptl_crystal_size_min 0.05
_refine_diff_density_max 0.533
_refine_diff_density_min -0.416
_refine_diff_density_rms 0.056
_refine_ls_extinction_method none
_refine_ls_goodness_of_fit_ref 1.020
_refine_ls_hydrogen_treatment mixed
_refine_ls_matrix_type full
_refine_ls_number_parameters 389
_refine_ls_number_reflns 5435
_refine_ls_number_restraints 0
_refine_ls_restrained_S_all 1.020
_refine_ls_R_factor_all 0.0363
_refine_ls_R_factor_gt 0.0288
_refine_ls_shift/su_max 0.001
_refine_ls_shift/su_mean 0.000
_refine_ls_structure_factor_coef Fsqd
_refine_ls_weighting_details 'w=1/[\s^2^(Fo^2^)+(0.0441P)^2^+0.8023P] where P=(Fo^2^+2Fc^2^)/3'
_refine_ls_weighting_scheme calc
_refine_ls_wR_factor_gt 0.0745
_refine_ls_wR_factor_ref 0.0811
_reflns_Friedel_coverage 0.000
_reflns_number_gt 4617
_reflns_number_total 5435
_reflns_threshold_expression 'I > 2\s(I)'
_cod_data_source_file d5cp01211b2.cif
_cod_data_source_block rb150_1_auto
_cod_database_code 7250519
_shelx_shelxl_version_number 2018/3
_chemical_oxdiff_formula 'C9 H8 N Se O4'
_shelx_space_group_comment
;
The symmetry employed for this shelxl refinement is uniquely defined
by the following loop, which should always be used as a source of
symmetry information in preference to the above space-group names.
They are only intended as comments.
;
_shelx_estimated_absorpt_t_max 0.830
_shelx_estimated_absorpt_t_min 0.512
_olex2_refinement_description
;
1.a Free rotating group:
 O9(H9A)
1.b Aromatic/amide H refined with riding coordinates:
 N3(H3), C10(H10), C12(H12), C24(H24), C15(H15), C27(H27), C21(H21), C18(H18),
 C19(H19), C26(H26), C25(H25), C11(H11), C20(H20), C17(H17), C16(H16), C1(H1A),
 C3(H3A), C2(H2A), C6(H6), C9(H9), C8(H8), C7(H7)
;
_olex2_submission_special_instructions 'No special instructions were received'
_oxdiff_exptl_absorpt_empirical_details
;
Empirical correction (ABSPACK) includes:
- Absorption correction using spherical harmonics
- Frame scaling
;
_oxdiff_exptl_absorpt_empirical_full_max 1.634
_oxdiff_exptl_absorpt_empirical_full_min 0.701

loop_
_space_group_symop_operation_xyz
'x, y, z'
'-x, -y, -z'

loop_
_atom_site_label
_atom_site_type_symbol
_atom_site_fract_x
_atom_site_fract_y
_atom_site_fract_z
_atom_site_U_iso_or_equiv
_atom_site_adp_type
_atom_site_occupancy
_atom_site_site_symmetry_order
_atom_site_calc_flag
_atom_site_refinement_flags_posn
_atom_site_refinement_flags_adp
_atom_site_refinement_flags_occupancy
_atom_site_disorder_assembly
_atom_site_disorder_group
Se2 Se 0.35300(2) 0.30521(2) 0.37951(2) 0.04157(9) Uani 1 1 d . . . . .
Se1 Se 0.19534(3) 0.73486(3) 0.15711(2) 0.04434(9) Uani 1 1 d . . . . .
O9 O 0.5492(2) 0.0789(2) 0.59590(15) 0.0546(5) Uani 1 1 d G . . . .
H9A H 0.471045 0.111326 0.562183 0.082 Uiso 1 1 d G U . . .
O5 O 0.20463(18) 0.4159(2) 0.32231(14) 0.0574(5) Uani 1 1 d . . . . .
O6 O 0.4473(2) 0.3940(2) 0.41073(13) 0.0618(5) Uani 1 1 d . . . . .
O8 O 0.3096(2) 0.2157(2) 0.47561(14) 0.0622(5) Uani 1 1 d . . . . .
N2 N 0.6295(2) 0.5043(2) 0.32544(14) 0.0423(4) Uani 1 1 d . . . . .
N3 N 0.7571(2) 0.1836(2) 0.52848(15) 0.0479(5) Uani 1 1 d . . . . .
H3 H 0.693181 0.145395 0.546960 0.058 Uiso 1 1 calc R U . . .
O7 O 0.4420(2) 0.2022(2) 0.31644(17) 0.0742(6) Uani 1 1 d . . . . .
N1 N 0.5215(2) 0.8520(3) 0.13504(16) 0.0551(6) Uani 1 1 d . . . . .
O4 O 0.2089(3) 0.5656(2) 0.15945(16) 0.0710(6) Uani 1 1 d . . . . .
O3 O 0.0568(2) 0.7966(2) 0.21123(17) 0.0740(6) Uani 1 1 d . . . . .
O1 O 0.1893(3) 0.8055(3) 0.04799(15) 0.0816(7) Uani 1 1 d . . . . .
O2 O 0.3385(2) 0.7274(3) 0.21292(16) 0.0801(7) Uani 1 1 d . . . . .
C22 C 0.9378(2) 0.2119(2) 0.42414(17) 0.0411(5) Uani 1 1 d . . . . .
C14 C 0.7008(2) 0.4689(2) 0.24906(16) 0.0414(5) Uani 1 1 d . . . . .
C23 C 0.8355(2) 0.1460(2) 0.45484(16) 0.0408(5) Uani 1 1 d . . . . .
C13 C 0.8120(2) 0.5245(2) 0.21948(17) 0.0427(5) Uani 1 1 d . . . . .
C10 C 0.6585(3) 0.5882(3) 0.37178(18) 0.0473(5) Uani 1 1 d . . . . .
H10 H 0.606902 0.609006 0.423268 0.057 Uiso 1 1 calc R U . . .
C12 C 0.8422(3) 0.6135(3) 0.26955(19) 0.0509(6) Uani 1 1 d . . . . .
H12 H 0.915042 0.650583 0.251618 0.061 Uiso 1 1 calc R U . . .
C24 C 0.8166(3) 0.0434(3) 0.41304(19) 0.0506(6) Uani 1 1 d . . . . .
H24 H 0.748734 0.000720 0.433513 0.061 Uiso 1 1 calc R U . . .
C15 C 0.6647(3) 0.3802(3) 0.20175(19) 0.0525(6) Uani 1 1 d . . . . .
H15 H 0.591720 0.344264 0.221672 0.063 Uiso 1 1 calc R U . . .
C27 C 1.0197(3) 0.1724(3) 0.34850(18) 0.0500(6) Uani 1 1 d . . . . .
H27 H 1.086748 0.215232 0.326005 0.060 Uiso 1 1 calc R U . . .
C5 C 0.6017(3) 0.8204(3) 0.06125(19) 0.0514(6) Uani 1 1 d . . . . .
C21 C 0.9560(3) 0.3102(3) 0.47091(19) 0.0504(6) Uani 1 1 d . . . . .
H21 H 1.022918 0.354571 0.451502 0.060 Uiso 1 1 calc R U . . .
C18 C 0.8854(3) 0.4864(3) 0.14087(19) 0.0550(6) Uani 1 1 d . . . . .
H18 H 0.959619 0.519948 0.120195 0.066 Uiso 1 1 calc R U . . .
C19 C 0.7752(3) 0.2754(3) 0.57201(19) 0.0544(6) Uani 1 1 d . . . . .
H19 H 0.719701 0.296494 0.621879 0.065 Uiso 1 1 calc R U . . .
C26 C 1.0008(3) 0.0730(3) 0.30894(19) 0.0546(6) Uani 1 1 d . . . . .
H26 H 1.055253 0.047781 0.259496 0.066 Uiso 1 1 calc R U . . .
C25 C 0.9000(3) 0.0074(3) 0.34161(19) 0.0546(6) Uani 1 1 d . . . . .
H25 H 0.889752 -0.061808 0.314111 0.066 Uiso 1 1 calc R U . . .
C11 C 0.7656(3) 0.6464(3) 0.34458(19) 0.0518(6) Uani 1 1 d . . . . .
H11 H 0.784754 0.706792 0.377007 0.062 Uiso 1 1 calc R U . . .
C4 C 0.7136(3) 0.8772(3) 0.0412(2) 0.0569(7) Uani 1 1 d . . . . .
C20 C 0.8756(3) 0.3411(3) 0.5449(2) 0.0555(6) Uani 1 1 d . . . . .
H20 H 0.888233 0.405234 0.576485 0.067 Uiso 1 1 calc R U . . .
C17 C 0.8483(3) 0.4014(3) 0.0957(2) 0.0613(7) Uani 1 1 d . . . . .
H17 H 0.896629 0.378222 0.043599 0.074 Uiso 1 1 calc R U . . .
C16 C 0.7380(3) 0.3472(3) 0.1260(2) 0.0616(7) Uani 1 1 d . . . . .
H16 H 0.714826 0.288327 0.094080 0.074 Uiso 1 1 calc R U . . .
C1 C 0.5424(3) 0.9335(3) 0.1862(2) 0.0639(7) Uani 1 1 d . . . . .
H1A H 0.484046 0.951963 0.235306 0.077 Uiso 1 1 calc R U . . .
C3 C 0.7359(3) 0.9632(3) 0.0977(2) 0.0684(8) Uani 1 1 d . . . . .
H3A H 0.810194 1.000009 0.086428 0.082 Uiso 1 1 calc R U . . .
C2 C 0.6494(4) 0.9926(3) 0.1685(2) 0.0696(8) Uani 1 1 d . . . . .
H2A H 0.662170 1.051691 0.204506 0.084 Uiso 1 1 calc R U . . .
C6 C 0.5712(3) 0.7356(3) 0.0082(2) 0.0690(8) Uani 1 1 d . . . . .
H6 H 0.497568 0.698617 0.023037 0.083 Uiso 1 1 calc R U . . .
C9 C 0.7946(4) 0.8444(4) -0.0357(3) 0.0837(11) Uani 1 1 d . . . . .
H9 H 0.870421 0.878097 -0.050732 0.100 Uiso 1 1 calc R U . . .
C8 C 0.7624(4) 0.7640(5) -0.0878(3) 0.0957(14) Uani 1 1 d . . . . .
H8 H 0.814952 0.745191 -0.139268 0.115 Uiso 1 1 calc R U . . .
C7 C 0.6511(4) 0.7086(4) -0.0652(3) 0.0891(12) Uani 1 1 d . . . . .
H7 H 0.632070 0.652459 -0.101315 0.107 Uiso 1 1 calc R U . . .
H2 H 0.563(3) 0.465(3) 0.346(2) 0.059(8) Uiso 1 1 d . . . . .
H1 H 0.452(4) 0.814(4) 0.148(3) 0.090(12) Uiso 1 1 d . . . . .
H4 H 0.214(4) 0.510(5) 0.225(3) 0.114(15) Uiso 1 1 d . . . . .
H9B H 0.560(4) 0.005(4) 0.611(3) 0.072(12) Uiso 1 1 d . . . . .

loop_
_atom_site_aniso_label
_atom_site_aniso_U_11
_atom_site_aniso_U_22
_atom_site_aniso_U_33
_atom_site_aniso_U_23
_atom_site_aniso_U_13
_atom_site_aniso_U_12
Se2 0.03828(13) 0.03989(14) 0.04884(15) -0.00968(11) 0.00585(10) -0.01651(10)
Se1 0.04703(15) 0.04794(16) 0.04318(15) -0.01284(11) 0.01138(11) -0.02134(11)
O9 0.0574(11) 0.0460(11) 0.0605(12) -0.0094(9) 0.0025(9) -0.0194(9)
O5 0.0454(9) 0.0516(10) 0.0657(12) 0.0023(9) 0.0014(8) -0.0140(8)
O6 0.0683(12) 0.0863(14) 0.0549(11) -0.0237(10) 0.0189(9) -0.0536(11)
O8 0.0574(11) 0.0646(12) 0.0634(12) 0.0073(9) 0.0009(9) -0.0332(9)
N2 0.0365(9) 0.0481(11) 0.0439(10) -0.0077(9) 0.0080(8) -0.0183(9)
N3 0.0395(10) 0.0503(12) 0.0480(11) -0.0057(9) 0.0059(8) -0.0108(9)
O7 0.0720(13) 0.0653(13) 0.0898(16) -0.0398(12) 0.0233(12) -0.0146(11)
N1 0.0410(11) 0.0669(15) 0.0516(13) -0.0028(11) 0.0021(9) -0.0174(11)
O4 0.1102(18) 0.0495(11) 0.0557(12) -0.0172(10) 0.0147(12) -0.0264(11)
O3 0.0598(12) 0.0741(14) 0.0930(16) -0.0343(12) 0.0306(11) -0.0197(10)
O1 0.125(2) 0.0747(15) 0.0488(11) -0.0040(10) 0.0117(12) -0.0453(14)
O2 0.0611(12) 0.120(2) 0.0718(14) -0.0154(13) 0.0054(10) -0.0512(13)
C22 0.0366(11) 0.0379(12) 0.0446(12) -0.0058(9) 0.0004(9) -0.0091(9)
C14 0.0336(10) 0.0444(13) 0.0428(12) -0.0060(10) 0.0028(9) -0.0112(9)
C23 0.0346(10) 0.0408(12) 0.0420(12) -0.0053(10) 0.0014(9) -0.0084(9)
C13 0.0348(11) 0.0430(13) 0.0450(12) -0.0013(10) 0.0041(9) -0.0120(9)
C10 0.0441(12) 0.0524(14) 0.0446(13) -0.0113(11) 0.0054(10) -0.0147(11)
C12 0.0392(12) 0.0529(15) 0.0594(15) -0.0034(12) 0.0029(11) -0.0201(11)
C24 0.0483(13) 0.0466(14) 0.0580(15) -0.0074(11) -0.0015(11) -0.0199(11)
C15 0.0467(13) 0.0596(16) 0.0570(15) -0.0164(12) 0.0064(11) -0.0237(12)
C27 0.0420(12) 0.0559(15) 0.0495(14) -0.0083(12) 0.0075(10) -0.0155(11)
C5 0.0393(12) 0.0517(15) 0.0507(14) -0.0012(11) -0.0009(10) -0.0053(11)
C21 0.0438(12) 0.0438(13) 0.0622(16) -0.0108(12) 0.0005(11) -0.0137(10)
C18 0.0403(12) 0.0654(17) 0.0528(15) -0.0043(13) 0.0120(11) -0.0154(12)
C19 0.0480(13) 0.0582(16) 0.0491(14) -0.0155(12) 0.0049(11) -0.0047(12)
C26 0.0528(14) 0.0605(16) 0.0466(14) -0.0158(12) 0.0079(11) -0.0113(12)
C25 0.0587(15) 0.0500(15) 0.0552(15) -0.0181(12) -0.0039(12) -0.0135(12)
C11 0.0513(14) 0.0507(15) 0.0575(15) -0.0125(12) 0.0012(11) -0.0223(12)
C4 0.0425(13) 0.0511(15) 0.0605(16) 0.0086(12) 0.0057(11) -0.0077(11)
C20 0.0548(15) 0.0468(14) 0.0634(17) -0.0207(12) -0.0003(12) -0.0092(12)
C17 0.0541(15) 0.0742(19) 0.0505(15) -0.0172(14) 0.0140(12) -0.0129(14)
C16 0.0617(16) 0.0703(19) 0.0594(17) -0.0283(14) 0.0074(13) -0.0216(14)
C1 0.0603(16) 0.074(2) 0.0482(15) -0.0076(14) 0.0032(13) -0.0148(15)
C3 0.0563(16) 0.0540(17) 0.085(2) 0.0118(15) -0.0058(15) -0.0240(14)
C2 0.076(2) 0.0633(19) 0.0652(19) -0.0055(15) -0.0083(16) -0.0225(16)
C6 0.0539(16) 0.069(2) 0.076(2) -0.0182(16) -0.0073(15) -0.0084(14)
C9 0.0574(18) 0.079(2) 0.086(2) 0.007(2) 0.0270(17) -0.0022(16)
C8 0.079(2) 0.097(3) 0.076(2) -0.018(2) 0.025(2) 0.016(2)
C7 0.079(2) 0.084(3) 0.085(3) -0.034(2) -0.006(2) 0.009(2)

loop_
_atom_type_symbol
_atom_type_description
_atom_type_scat_dispersion_real
_atom_type_scat_dispersion_imag
_atom_type_scat_source
C C 0.0181 0.0091 'International Tables Vol C Tables 4.2.6.8 and 6.1.1.4'
H H 0.0000 0.0000 'International Tables Vol C Tables 4.2.6.8 and 6.1.1.4'
N N 0.0311 0.0180 'International Tables Vol C Tables 4.2.6.8 and 6.1.1.4'
O O 0.0492 0.0322 'International Tables Vol C Tables 4.2.6.8 and 6.1.1.4'
Se Se -0.7943 1.1372 'International Tables Vol C Tables 4.2.6.8 and 6.1.1.4'

loop_
_geom_angle_atom_site_label_1
_geom_angle_atom_site_label_2
_geom_angle_atom_site_label_3
_geom_angle
_geom_angle_site_symmetry_1
_geom_angle_site_symmetry_3
_geom_angle_publ_flag
O6 Se2 O5 108.82(11) . . ?
O8 Se2 O5 107.55(10) . . ?
O8 Se2 O6 107.65(10) . . ?
O7 Se2 O5 111.10(12) . . ?
O7 Se2 O6 111.06(11) . . ?
O7 Se2 O8 110.53(12) . . ?
O3 Se1 O4 106.67(12) . . ?
O3 Se1 O2 110.91(12) . . ?
O1 Se1 O4 103.81(11) . . ?
O1 Se1 O3 116.07(14) . . ?
O1 Se1 O2 112.23(13) . . ?
O2 Se1 O4 106.26(13) . . ?
H9A O9 H9B 104.2 . . ?
C14 N2 H2 117.9(19) . . ?
C10 N2 C14 123.0(2) . . ?
C10 N2 H2 119.0(19) . . ?
C23 N3 H3 118.5 . . ?
C19 N3 H3 118.5 . . ?
C19 N3 C23 122.9(2) . . ?
C5 N1 H1 117(2) . . ?
C1 N1 C5 123.1(3) . . ?
C1 N1 H1 120(2) . . ?
Se1 O4 H4 111(2) . . ?
C23 C22 C27 117.9(2) . . ?
C21 C22 C23 118.8(2) . . ?
C21 C22 C27 123.3(2) . . ?
N2 C14 C13 118.2(2) . . ?
N2 C14 C15 120.7(2) . . ?
C15 C14 C13 121.2(2) . . ?
N3 C23 C22 117.8(2) . . ?
N3 C23 C24 121.0(2) . . ?
C24 C23 C22 121.2(2) . . ?
C12 C13 C14 118.3(2) . . ?
C12 C13 C18 124.0(2) . . ?
C18 C13 C14 117.7(2) . . ?
N2 C10 H10 119.6 . . ?
N2 C10 C11 120.7(2) . . ?
C11 C10 H10 119.6 . . ?
C13 C12 H12 119.7 . . ?
C11 C12 C13 120.6(2) . . ?
C11 C12 H12 119.7 . . ?
C23 C24 H24 120.7 . . ?
C25 C24 C23 118.6(2) . . ?
C25 C24 H24 120.7 . . ?
C14 C15 H15 120.5 . . ?
C16 C15 C14 119.0(2) . . ?
C16 C15 H15 120.5 . . ?
C22 C27 H27 119.8 . . ?
C26 C27 C22 120.3(2) . . ?
C26 C27 H27 119.8 . . ?
N1 C5 C4 117.7(3) . . ?
N1 C5 C6 120.1(3) . . ?
C6 C5 C4 122.3(3) . . ?
C22 C21 H21 119.9 . . ?
C20 C21 C22 120.3(2) . . ?
C20 C21 H21 119.9 . . ?
C13 C18 H18 119.9 . . ?
C17 C18 C13 120.3(2) . . ?
C17 C18 H18 119.9 . . ?
N3 C19 H19 119.4 . . ?
N3 C19 C20 121.1(2) . . ?
C20 C19 H19 119.4 . . ?
C27 C26 H26 119.6 . . ?
C27 C26 C25 120.8(2) . . ?
C25 C26 H26 119.6 . . ?
C24 C25 C26 121.2(2) . . ?
C24 C25 H25 119.4 . . ?
C26 C25 H25 119.4 . . ?
C10 C11 H11 120.4 . . ?
C12 C11 C10 119.2(2) . . ?
C12 C11 H11 120.4 . . ?
C3 C4 C5 118.5(3) . . ?
C3 C4 C9 124.5(3) . . ?
C9 C4 C5 116.9(3) . . ?
C21 C20 C19 119.0(3) . . ?
C21 C20 H20 120.5 . . ?
C19 C20 H20 120.5 . . ?
C18 C17 H17 119.4 . . ?
C18 C17 C16 121.2(3) . . ?
C16 C17 H17 119.4 . . ?
C15 C16 C17 120.7(3) . . ?
C15 C16 H16 119.7 . . ?
C17 C16 H16 119.7 . . ?
N1 C1 H1A 119.4 . . ?
N1 C1 C2 121.2(3) . . ?
C2 C1 H1A 119.4 . . ?
C4 C3 H3A 119.8 . . ?
C2 C3 C4 120.4(3) . . ?
C2 C3 H3A 119.8 . . ?
C1 C2 H2A 120.5 . . ?
C3 C2 C1 119.1(3) . . ?
C3 C2 H2A 120.5 . . ?
C5 C6 H6 120.8 . . ?
C7 C6 C5 118.4(3) . . ?
C7 C6 H6 120.8 . . ?
C4 C9 H9 119.9 . . ?
C8 C9 C4 120.3(4) . . ?
C8 C9 H9 119.9 . . ?
C9 C8 H8 119.5 . . ?
C9 C8 C7 121.1(3) . . ?
C7 C8 H8 119.5 . . ?
C6 C7 C8 121.0(4) . . ?
C6 C7 H7 119.5 . . ?
C8 C7 H7 119.5 . . ?

loop_
_geom_bond_atom_site_label_1
_geom_bond_atom_site_label_2
_geom_bond_distance
_geom_bond_site_symmetry_2
_geom_bond_publ_flag
Se2 O5 1.6399(18) . ?
Se2 O6 1.6382(18) . ?
Se2 O8 1.6335(18) . ?
Se2 O7 1.6066(19) . ?
Se1 O4 1.708(2) . ?
Se1 O3 1.5975(19) . ?
Se1 O1 1.590(2) . ?
Se1 O2 1.617(2) . ?
O9 H9A 0.8501 . ?
O9 H9B 0.72(4) . ?
N2 C14 1.369(3) . ?
N2 C10 1.315(3) . ?
N2 H2 0.90(3) . ?
N3 H3 0.8600 . ?
N3 C23 1.373(3) . ?
N3 C19 1.315(3) . ?
N1 C5 1.367(3) . ?
N1 C1 1.310(4) . ?
N1 H1 0.89(4) . ?
O4 H4 0.99(4) . ?
C22 C23 1.411(3) . ?
C22 C27 1.418(3) . ?
C22 C21 1.405(3) . ?
C14 C13 1.421(3) . ?
C14 C15 1.398(4) . ?
C23 C24 1.401(4) . ?
C13 C12 1.402(4) . ?
C13 C18 1.415(3) . ?
C10 H10 0.9300 . ?
C10 C11 1.394(4) . ?
C12 H12 0.9300 . ?
C12 C11 1.369(4) . ?
C24 H24 0.9300 . ?
C24 C25 1.365(4) . ?
C15 H15 0.9300 . ?
C15 C16 1.363(4) . ?
C27 H27 0.9300 . ?
C27 C26 1.352(4) . ?
C5 C4 1.413(4) . ?
C5 C6 1.396(4) . ?
C21 H21 0.9300 . ?
C21 C20 1.368(4) . ?
C18 H18 0.9300 . ?
C18 C17 1.351(4) . ?
C19 H19 0.9300 . ?
C19 C20 1.384(4) . ?
C26 H26 0.9300 . ?
C26 C25 1.402(4) . ?
C25 H25 0.9300 . ?
C11 H11 0.9300 . ?
C4 C3 1.410(5) . ?
C4 C9 1.412(4) . ?
C20 H20 0.9300 . ?
C17 H17 0.9300 . ?
C17 C16 1.406(4) . ?
C16 H16 0.9300 . ?
C1 H1A 0.9300 . ?
C1 C2 1.382(5) . ?
C3 H3A 0.9300 . ?
C3 C2 1.358(5) . ?
C2 H2A 0.9300 . ?
C6 H6 0.9300 . ?
C6 C7 1.351(5) . ?
C9 H9 0.9300 . ?
C9 C8 1.356(6) . ?
C8 H8 0.9300 . ?
C8 C7 1.403(6) . ?
C7 H7 0.9300 . ?

loop_
_geom_torsion_atom_site_label_1
_geom_torsion_atom_site_label_2
_geom_torsion_atom_site_label_3
_geom_torsion_atom_site_label_4
_geom_torsion
_geom_torsion_site_symmetry_1
_geom_torsion_site_symmetry_2
_geom_torsion_site_symmetry_3
_geom_torsion_site_symmetry_4
_geom_torsion_publ_flag
N2 C14 C13 C12 -0.5(3) . . . . ?
N2 C14 C13 C18 179.6(2) . . . . ?
N2 C14 C15 C16 -180.0(2) . . . . ?
N2 C10 C11 C12 -0.9(4) . . . . ?
N3 C23 C24 C25 -178.4(2) . . . . ?
N3 C19 C20 C21 0.6(4) . . . . ?
N1 C5 C4 C3 -0.3(4) . . . . ?
N1 C5 C4 C9 -179.5(2) . . . . ?
N1 C5 C6 C7 178.9(3) . . . . ?
N1 C1 C2 C3 -1.2(5) . . . . ?
C22 C23 C24 C25 0.3(4) . . . . ?
C22 C27 C26 C25 0.2(4) . . . . ?
C22 C21 C20 C19 -0.8(4) . . . . ?
C14 N2 C10 C11 0.0(4) . . . . ?
C14 C13 C12 C11 -0.4(4) . . . . ?
C14 C13 C18 C17 0.8(4) . . . . ?
C14 C15 C16 C17 0.0(4) . . . . ?
C23 N3 C19 C20 0.5(4) . . . . ?
C23 C22 C27 C26 -1.1(4) . . . . ?
C23 C22 C21 C20 0.0(4) . . . . ?
C23 C24 C25 C26 -1.2(4) . . . . ?
C13 C14 C15 C16 0.0(4) . . . . ?
C13 C12 C11 C10 1.1(4) . . . . ?
C13 C18 C17 C16 -0.9(4) . . . . ?
C10 N2 C14 C13 0.7(3) . . . . ?
C10 N2 C14 C15 -179.4(2) . . . . ?
C12 C13 C18 C17 -179.1(3) . . . . ?
C15 C14 C13 C12 179.6(2) . . . . ?
C15 C14 C13 C18 -0.4(4) . . . . ?
C27 C22 C23 N3 179.6(2) . . . . ?
C27 C22 C23 C24 0.9(3) . . . . ?
C27 C22 C21 C20 -178.4(2) . . . . ?
C27 C26 C25 C24 1.0(4) . . . . ?
C5 N1 C1 C2 -0.4(4) . . . . ?
C5 C4 C3 C2 -1.3(4) . . . . ?
C5 C4 C9 C8 1.2(5) . . . . ?
C5 C6 C7 C8 0.1(5) . . . . ?
C21 C22 C23 N3 1.0(3) . . . . ?
C21 C22 C23 C24 -177.6(2) . . . . ?
C21 C22 C27 C26 177.4(2) . . . . ?
C18 C13 C12 C11 179.5(2) . . . . ?
C18 C17 C16 C15 0.5(5) . . . . ?
C19 N3 C23 C22 -1.3(3) . . . . ?
C19 N3 C23 C24 177.3(2) . . . . ?
C4 C5 C6 C7 -0.6(4) . . . . ?
C4 C3 C2 C1 2.0(5) . . . . ?
C4 C9 C8 C7 -1.7(6) . . . . ?
C1 N1 C5 C4 1.2(4) . . . . ?
C1 N1 C5 C6 -178.3(3) . . . . ?
C3 C4 C9 C8 -178.0(3) . . . . ?
C6 C5 C4 C3 179.2(3) . . . . ?
C6 C5 C4 C9 0.0(4) . . . . ?
C9 C4 C3 C2 177.9(3) . . . . ?
C9 C8 C7 C6 1.1(6) . . . . ?
